data_2007743
loop_
_publ_author_name
'Olszak, Tomasz A.'

_publ_section_title
;
 X-ray Structure Investigations of Potential \b-Blockers. III
;
_journal_issue 10
_journal_name_full 'Acta Crystallographica Section C'
_journal_page_first 1456
_journal_page_last 1459
_journal_paper_doi 10.1107/S0108270198005459
_journal_volume 54
_journal_year 1998
_chemical_formula_moiety 'C15 H15 N2 O4+ , Cl- '
_chemical_formula_sum 'C15 H15 Cl N2 O4'
_chemical_formula_weight 322.74
_chemical_name_common
;
6,7-dihydroxy-1-(4-nitrophenyl)-1,2,3,4-tetrahydroisoquinoline
hydrochloride
;
_chemical_name_systematic
;
6,7-dihydroxy-1-(4-nitrophenyl)-1,2,3,4-tetrahydroisoquinolinium
chloride
;
_space_group_IT_number 61
_symmetry_cell_setting orthorhombic
_symmetry_space_group_name_Hall '-P 2ac 2ab'
_symmetry_space_group_name_H-M 'P b c a'
_cell_angle_alpha 90.00
_cell_angle_beta 90.00
_cell_angle_gamma 90.00
_cell_formula_units_Z 8
_cell_length_a 15.1362(8)
_cell_length_b 15.8851(7)
_cell_length_c 11.8610(10)
_cell_measurement_reflns_used 25
_cell_measurement_temperature 293(2)
_cell_measurement_theta_max 29.61
_cell_measurement_theta_min 22.84
_cell_volume 2851.9(3)
_computing_cell_refinement 'MSC/AFC Diffractometer Control Software'
_computing_data_collection
;
MSC/AFC Diffractometer Control Software (Molecular Structure Corporation,
1989a)
;
_computing_data_reduction
;
TEXSAN (Molecular Structure Corporation, 1989b)
;
_computing_molecular_graphics 'ORTEX (McArdle, 1995)'
_computing_publication_material 'PARST (Nardelli, 1983a)'
_computing_structure_refinement 'SHELXL97 (Sheldrick, 1997)'
_computing_structure_solution 'SHELXS97 (Sheldrick, 1997)'
_diffrn_ambient_temperature 293(2)
_diffrn_measured_fraction_theta_full 0.876
_diffrn_measured_fraction_theta_max 0.876
_diffrn_measurement_device_type 'Rigaku AFC-5S'
_diffrn_measurement_method '\w scan '
_diffrn_radiation_monochromator graphite
_diffrn_radiation_source 'fine-focus sealed tube'
_diffrn_radiation_type CuK\a
_diffrn_radiation_wavelength 1.54178
_diffrn_reflns_av_R_equivalents 0.047
_diffrn_reflns_av_sigmaI/netI 0.042
_diffrn_reflns_limit_h_max 16
_diffrn_reflns_limit_h_min -16
_diffrn_reflns_limit_k_max 17
_diffrn_reflns_limit_k_min -17
_diffrn_reflns_limit_l_max 13
_diffrn_reflns_limit_l_min -13
_diffrn_reflns_number 15728
_diffrn_reflns_theta_full 60.09
_diffrn_reflns_theta_max 60.09
_diffrn_reflns_theta_min 5.50
_diffrn_standards_decay_% 2
_diffrn_standards_interval_count 200
_diffrn_standards_number 3
_exptl_absorpt_coefficient_mu 2.570
_exptl_absorpt_correction_T_max 0.590
_exptl_absorpt_correction_T_min 0.567
_exptl_absorpt_correction_type
;
Calculated (Nardelli, 1993)
;
_exptl_crystal_colour colourless
_exptl_crystal_density_diffrn 1.503
_exptl_crystal_density_method 'not measured'
_exptl_crystal_description Sphere
_exptl_crystal_F_000 1344
_exptl_crystal_size_rad 0.15
_refine_diff_density_max 0.291
_refine_diff_density_min -0.243
_refine_ls_extinction_coef 0.00120(10)
_refine_ls_extinction_method SHELXL97
_refine_ls_goodness_of_fit_ref 0.914
_refine_ls_hydrogen_treatment 'H-atom treatment: see below'
_refine_ls_matrix_type full
_refine_ls_number_parameters 259
_refine_ls_number_reflns 2114
_refine_ls_number_restraints 0
_refine_ls_restrained_S_all 0.914
_refine_ls_R_factor_all 0.051
_refine_ls_R_factor_gt 0.032
_refine_ls_shift/su_max 0.010
_refine_ls_shift/su_mean 0.002
_refine_ls_structure_factor_coef Fsqd
_refine_ls_weighting_details 'w = 1/[\s^2^(Fo^2^)+(0.0530P)^2^] where P=(Fo^2^+2Fc^2^)/3'
_refine_ls_weighting_scheme calc
_refine_ls_wR_factor_ref 0.084
_reflns_number_gt 1384
_reflns_number_total 2114
_reflns_threshold_expression ' I>2\s(I) '
_cod_data_source_file na1324.cif
_cod_data_source_block III
_cod_depositor_comments
;
The following automatic conversions were performed:
'_symmetry_cell_setting' value 'orthorhombic ' changed to 'orthorhombic'
according to '/home/saulius/struct/CIF-dictionaries/cif_core.dic'
dictionary named 'cif_core.dic' version 2.4.1 from 2010-06-29.

Automatic conversion script
Id: cif_fix_enum 1527 2010-12-29 10:47:43Z saulius 

The following automatic conversions were performed:

'_symmetry_cell_setting' value 'orthorhombic ' changed to
'orthorhombic' according to
/home/saulius/struct/CIF-dictionaries/cif_core.dic dictionary named
'cif_core.dic' version 2.4.1 from 2010-06-29.

Automatic conversion script
Id: cif_fix_values 1715 2011-07-08 13:25:40Z adriana 

The following automatic conversions were performed:

'_refine_ls_weighting_scheme' value 'calc w =
1/[\s^2^(Fo^2^)+(0.0530P)^2^] where P=(Fo^2^+2Fc^2^)/3' was changed
to 'calc'. New tag '_refine_ls_weighting_details' was created. The
value of the new tag was set to 'w = 1/[\s^2^(Fo^2^)+(0.0530P)^2^]
where P=(Fo^2^+2Fc^2^)/3'.

Automatic conversion script
Id: cif_fix_values 3143 2015-03-26 13:38:13Z robertas 
;
_cod_original_cell_volume 2851.8(3)
_cod_database_code 2007743
_cod_database_fobs_code 2007743

loop_
_symmetry_equiv_pos_as_xyz
'x, y, z'
'x+1/2, -y+1/2, -z'
'-x, y+1/2, -z+1/2'
'-x+1/2, -y, z+1/2'
'-x, -y, -z'
'-x-1/2, y-1/2, z'
'x, -y-1/2, z-1/2'
'x-1/2, y, -z-1/2'

loop_
_atom_site_label
_atom_site_fract_x
_atom_site_fract_y
_atom_site_fract_z
_atom_site_U_iso_or_equiv
_atom_site_adp_type
_atom_site_calc_flag
_atom_site_refinement_flags
_atom_site_occupancy
_atom_site_disorder_assembly
_atom_site_disorder_group
_atom_site_type_symbol
Cl 0.35698(4) 0.38194(4) 0.11042(5) 0.0536(2) Uani d . 1 . . Cl
N1 0.32591(14) 0.25388(13) 0.34531(19) 0.0426(5) Uani d . 1 . . N
H101 0.3755(19) 0.2467(18) 0.395(2) 0.079(9) Uiso d . 1 . . H
H102 0.3433(17) 0.2852(16) 0.277(2) 0.067(8) Uiso d . 1 . . H
C2 0.25236(16) 0.29811(17) 0.40713(19) 0.0429(6) Uani d . 1 . . C
H21 0.2239(13) 0.2531(13) 0.4630(16) 0.040(6) Uiso d . 1 . . H
H22 0.2802(14) 0.3485(15) 0.4460(17) 0.049(7) Uiso d . 1 . . H
C3 0.18480(17) 0.32364(15) 0.3202(2) 0.0411(6) Uani d . 1 . . C
H31 0.1269(16) 0.3439(15) 0.3655(19) 0.054(7) Uiso d . 1 . . H
H32 0.2111(15) 0.3699(15) 0.2772(19) 0.052(7) Uiso d . 1 . . H
C8 0.16170(14) 0.25260(13) 0.24078(18) 0.0350(5) Uani d . 1 . . C
C4 0.08775(16) 0.25987(14) 0.17269(19) 0.0378(6) Uani d . 1 . . C
H4 0.0503(14) 0.3105(14) 0.1778(19) 0.044(6) Uiso d . 1 . . H
C5 0.06162(14) 0.19504(13) 0.10307(17) 0.0344(5) Uani d . 1 . . C
O5 -0.01297(11) 0.20718(10) 0.03847(13) 0.0447(4) Uani d G 1 . . O
H500 -0.0237 0.1642 0.0027 0.095(12) Uiso calc R 1 . . H
C6 0.10966(14) 0.12066(11) 0.10017(15) 0.0342(5) Uani d G 1 . . C
O6 0.07853(11) 0.05915(9) 0.02971(12) 0.0434(4) Uani d G 1 . . O
H600 0.0968 0.0132 0.0508 0.082(10) Uiso calc R 1 . . H
C7 0.18498(16) 0.11375(14) 0.16473(19) 0.0347(5) Uani d . 1 . . C
H7 0.2189(13) 0.0646(13) 0.1586(16) 0.034(6) Uiso d . 1 . . H
C9 0.21228(13) 0.17956(13) 0.23463(17) 0.0325(5) Uani d . 1 . . C
C1 0.29425(15) 0.16833(13) 0.3058(2) 0.0367(6) Uani d . 1 . . C
H11 0.2819(14) 0.1371(12) 0.3757(17) 0.038(6) Uiso d . 1 . . H
C11 0.37052(14) 0.12344(13) 0.24929(17) 0.0347(5) Uani d . 1 . . C
C12 0.41805(16) 0.16014(15) 0.1625(2) 0.0409(6) Uani d . 1 . . C
H12 0.3997(14) 0.2175(15) 0.1329(17) 0.049(7) Uiso d . 1 . . H
C13 0.49004(18) 0.11869(17) 0.1179(2) 0.0479(6) Uani d . 1 . . C
H13 0.5186(16) 0.1422(15) 0.064(2) 0.054(8) Uiso d . 1 . . H
C14 0.51121(15) 0.04053(16) 0.1578(2) 0.0453(6) Uani d . 1 . . C
N14 0.58642(17) -0.0060(2) 0.1091(2) 0.0670(7) Uani d . 1 . . N
O141 0.58696(15) -0.08321(15) 0.12068(18) 0.0896(7) Uani d . 1 . . O
O142 0.64167(15) 0.03328(18) 0.0584(2) 0.1047(9) Uani d . 1 . . O
C15 0.46431(17) 0.00192(16) 0.2418(2) 0.0485(7) Uani d . 1 . . C
H15 0.4826(16) -0.0537(15) 0.265(2) 0.061(8) Uiso d . 1 . . H
C16 0.39425(17) 0.04453(14) 0.2888(2) 0.0427(6) Uani d . 1 . . C
H16 0.3630(16) 0.0167(15) 0.352(2) 0.059(7) Uiso d . 1 . . H

loop_
_atom_site_aniso_label
_atom_site_aniso_U_11
_atom_site_aniso_U_22
_atom_site_aniso_U_33
_atom_site_aniso_U_12
_atom_site_aniso_U_13
_atom_site_aniso_U_23
Cl 0.0609(4) 0.0425(4) 0.0575(4) -0.0007(3) 0.0160(3) -0.0018(3)
N1 0.0358(13) 0.0450(12) 0.0470(13) -0.0002(10) -0.0009(10) -0.0137(10)
C2 0.0387(15) 0.0486(15) 0.0415(15) -0.0012(12) 0.0043(12) -0.0153(13)
C3 0.0417(15) 0.0395(14) 0.0422(15) -0.0008(12) 0.0003(12) -0.0087(12)
C8 0.0372(13) 0.0343(12) 0.0333(12) -0.0039(11) 0.0026(10) -0.0022(10)
C4 0.0401(14) 0.0340(13) 0.0393(13) 0.0034(11) -0.0007(11) -0.0043(11)
C5 0.0343(13) 0.0377(13) 0.0311(12) -0.0023(10) -0.0008(11) 0.0024(10)
O5 0.0447(10) 0.0439(9) 0.0455(10) -0.0012(8) -0.0107(8) -0.0035(8)
C6 0.0408(13) 0.0315(12) 0.0303(12) -0.0084(10) 0.0034(10) -0.0016(10)
O6 0.0540(11) 0.0341(9) 0.0421(9) -0.0047(8) -0.0080(8) -0.0051(8)
C7 0.0394(14) 0.0304(12) 0.0345(12) 0.0005(11) 0.0018(11) 0.0005(10)
C9 0.0332(13) 0.0320(12) 0.0322(12) -0.0022(10) 0.0018(10) 0.0007(9)
C1 0.0410(14) 0.0341(13) 0.0350(12) -0.0021(11) 0.0006(11) -0.0028(11)
C11 0.0364(13) 0.0338(12) 0.0338(12) 0.0000(10) -0.0040(10) -0.0028(10)
C12 0.0462(15) 0.0358(13) 0.0408(13) 0.0032(12) 0.0020(12) 0.0022(11)
C13 0.0507(17) 0.0521(16) 0.0409(15) -0.0072(13) 0.0054(13) -0.0028(13)
C14 0.0391(14) 0.0499(15) 0.0469(14) 0.0097(12) -0.0078(12) -0.0167(12)
N14 0.0589(18) 0.0842(19) 0.0581(15) 0.0151(15) -0.0081(14) -0.0277(15)
O141 0.114(2) 0.0793(15) 0.0756(15) 0.0526(14) -0.0024(13) -0.0148(12)
O142 0.0615(15) 0.122(2) 0.130(2) -0.0071(15) 0.0364(15) -0.0489(17)
C15 0.0601(17) 0.0370(14) 0.0484(15) 0.0106(13) -0.0092(14) -0.0046(12)
C16 0.0540(16) 0.0331(13) 0.0412(14) -0.0003(12) -0.0041(13) 0.0017(11)

loop_
_atom_type_symbol
_atom_type_description
_atom_type_scat_dispersion_real
_atom_type_scat_dispersion_imag
_atom_type_scat_source
C C 0.0181 0.0091 'International Tables Vol C Tables 4.2.6.8 and 6.1.1.4'
H H 0.0000 0.0000 'International Tables Vol C Tables 4.2.6.8 and 6.1.1.4'
N N 0.0311 0.0180 'International Tables Vol C Tables 4.2.6.8 and 6.1.1.4'
O O 0.0492 0.0322 'International Tables Vol C Tables 4.2.6.8 and 6.1.1.4'
Cl Cl 0.3639 0.7018 'International Tables Vol C Tables 4.2.6.8 and 6.1.1.4'

loop_
_geom_angle_atom_site_label_1
_geom_angle_atom_site_label_2
_geom_angle_atom_site_label_3
_geom_angle
_geom_angle_publ_flag
C2 N1 C1 109.57(18) yes
C2 N1 H101 109.5(17) no
C1 N1 H101 109.2(18) no
C2 N1 H102 111.1(15) no
C1 N1 H102 106.6(15) no
H101 N1 H102 111(2) no
N1 C2 C3 107.09(19) yes
N1 C2 H21 106.8(11) no
C3 C2 H21 109.3(10) no
N1 C2 H22 106.4(12) no
C3 C2 H22 112.3(13) no
H21 C2 H22 114.5(16) no
C2 C3 C8 112.5(2) yes
C2 C3 H31 106.9(12) no
C8 C3 H31 110.2(12) no
C2 C3 H32 106.4(13) no
C8 C3 H32 109.2(13) no
H31 C3 H32 111.5(18) no
C4 C8 C9 118.9(2) yes
C4 C8 C3 119.23(19) yes
C9 C8 C3 121.9(2) yes
C5 C4 C8 121.3(2) no
C5 C4 H4 118.8(13) no
C8 C4 H4 119.8(13) no
C4 C5 O5 117.6(2) no
C4 C5 C6 120.05(19) no
O5 C5 C6 122.32(18) no
C5 O5 H500 109.5 no
O6 C6 C7 124.54(19) no
O6 C6 C5 116.26(18) no
C7 C6 C5 119.18(15) no
C6 O6 H600 109.5 no
C6 C7 C9 121.0(2) no
C6 C7 H7 118.4(12) no
C9 C7 H7 120.5(12) no
C8 C9 C7 119.5(2) yes
C8 C9 C1 121.37(19) yes
C7 C9 C1 119.09(19) yes
C9 C1 C11 115.73(18) yes
C9 C1 N1 109.05(18) yes
C11 C1 N1 108.56(17) yes
C9 C1 H11 111.9(12) no
C11 C1 H11 106.3(12) no
N1 C1 H11 104.6(11) no
C12 C11 C16 119.8(2) no
C12 C11 C1 121.8(2) no
C16 C11 C1 118.3(2) no
C13 C12 C11 119.7(2) no
C13 C12 H12 120.8(12) no
C11 C12 H12 119.6(12) no
C14 C13 C12 119.1(2) no
C14 C13 H13 122.4(17) no
C12 C13 H13 118.5(17) no
C13 C14 C15 122.5(2) no
C13 C14 N14 120.0(3) no
C15 C14 N14 117.5(2) no
O142 N14 O141 124.5(3) no
O142 N14 C14 118.2(3) no
O141 N14 C14 117.3(3) no
C14 C15 C16 118.3(2) no
C14 C15 H15 117.8(15) no
C16 C15 H15 123.9(15) no
C15 C16 C11 120.5(2) no
C15 C16 H16 117.1(14) no
C11 C16 H16 122.4(14) no

loop_
_geom_bond_atom_site_label_1
_geom_bond_atom_site_label_2
_geom_bond_site_symmetry_2
_geom_bond_distance
_geom_bond_publ_flag
N1 C2 . 1.507(3) yes
N1 C1 . 1.515(3) yes
N1 H101 . 0.96(3) no
N1 H102 . 0.98(3) no
C2 C3 . 1.508(3) yes
C2 H21 . 1.07(2) no
C2 H22 . 1.01(2) no
C3 C8 . 1.511(3) yes
C3 H31 . 1.08(2) no
C3 H32 . 0.98(2) no
C8 C4 . 1.385(3) no
C8 C9 . 1.392(3) yes
C4 C5 . 1.378(3) no
C4 H4 . 0.99(2) no
C5 O5 . 1.378(3) no
C5 C6 . 1.388(3) no
O5 H500 . 0.8200 no
C6 O6 . 1.369(2) no
C6 C7 . 1.378(3) no
O6 H600 . 0.8200 no
C7 C9 . 1.397(3) no
C7 H7 . 0.94(2) no
C9 C1 . 1.511(3) yes
C1 C11 . 1.514(3) yes
C1 H11 . 0.98(2) no
C11 C12 . 1.384(3) no
C11 C16 . 1.385(3) no
C12 C13 . 1.379(3) no
C12 H12 . 1.02(2) no
C13 C14 . 1.367(3) no
C13 H13 . 0.86(2) no
C14 C15 . 1.369(3) no
C14 N14 . 1.475(3) no
N14 O142 . 1.204(3) no
N14 O141 . 1.235(3) no
C15 C16 . 1.376(3) no
C15 H15 . 0.97(2) no
C16 H16 . 0.99(2) no

loop_
_geom_hbond_atom_site_label_D
_geom_hbond_atom_site_label_H
_geom_hbond_atom_site_label_A
_geom_hbond_site_symmetry_A
_geom_hbond_distance_DH
_geom_hbond_distance_HA
_geom_hbond_distance_DA
_geom_hbond_angle_DHA
_geom_hbond_publ_flag
N1 H102 Cl 1_555 0.98(3) 2.51(3) 3.481(2) 168(2) yes
O5 H500 O6 1_555 0.82 2.30 2.731(2) 114 yes
N1 H101 O5 8_656 0.96(3) 1.97(3) 2.898(3) 163(3) yes
O5 H500 Cl 2_455 0.82 2.37 3.000(2) 134 yes
O6 H600 Cl 6_655 0.82 2.31 3.129(2) 178 yes

loop_
_geom_torsion_atom_site_label_1
_geom_torsion_atom_site_label_2
_geom_torsion_atom_site_label_3
_geom_torsion_atom_site_label_4
_geom_torsion
_geom_torsion_publ_flag
C2 N1 C1 C11 -177.2(2) no
C2 N1 C1 H11 -63.0(10) no
H102 N1 C1 C9 -63(2) no
H101 N1 C1 C9 176(2) no
C2 N1 C1 C9 55.9(2) no
C1 N1 C2 H22 168.0(10) no
C1 N1 C2 H21 45.0(10) no
C1 N1 C2 C3 -71.7(2) no
H101 N1 C2 H22 48(2) no
H101 N1 C2 H21 -73(2) no
H101 N1 C2 C3 169(2) no
H102 N1 C2 H22 -74(2) no
H102 N1 C2 H21 163(2) no
H102 N1 C2 C3 46(2) no
H101 N1 C1 H11 56(2) no
H101 N1 C1 C11 -56(2) no
H102 N1 C1 H11 176(2) no
H102 N1 C1 C11 63(2) no
N1 C2 C3 C8 47.8(3) no
N1 C2 C3 H31 169.0(10) no
N1 C2 C3 H32 -71.0(10) no
H21 C2 C3 H32 173(2) no
H21 C2 C3 H31 54(2) no
H21 C2 C3 C8 -67.0(10) no
H22 C2 C3 H32 45(2) no
H22 C2 C3 H31 -74(2) no
H22 C2 C3 C8 164.0(10) no
C2 C3 C8 C4 166.0(2) no
C2 C3 C8 C9 -13.4(3) no
H31 C3 C8 C9 -132.0(10) no
H31 C3 C8 C4 47.0(10) no
H32 C3 C8 C9 104.0(10) no
H32 C3 C8 C4 -75.0(10) no
C3 C8 C9 C1 -1.2(3) no
C3 C8 C9 C7 176.1(2) no
C3 C8 C4 C5 -176.7(2) no
C3 C8 C4 H4 0(2) no
C4 C8 C9 C1 179.3(2) no
C4 C8 C9 C7 -3.3(3) no
C9 C8 C4 H4 178.0(10) no
C9 C8 C4 C5 2.8(3) no
C8 C4 C5 O5 179.7(2) no
C8 C4 C5 C6 .0(3) no
H4 C4 C5 C6 -174.0(10) no
H4 C4 C5 O5 4(2) no
C4 C5 C6 O6 179.3(2) no
C4 C5 C6 C7 -2.1(3) no
C4 C5 O5 H500 -176 no
O5 C5 C6 O6 -.4(3) no
O5 C5 C6 C7 178.2(2) no
C6 C5 O5 H500 2 no
C5 C6 C7 C9 1.5(3) no
C5 C6 C7 H7 -175.0(10) no
C5 C6 O6 H600 -156 no
O6 C6 C7 C9 -180.0(2) no
O6 C6 C7 H7 2.0(10) no
C7 C6 O6 H600 24 no
C6 C7 C9 C8 1.2(3) no
C6 C7 C9 C1 178.7(2) no
H7 C7 C9 C8 179.0(10) no
H7 C7 C9 C1 -3.0(10) no
C8 C9 C1 N1 -19.7(3) no
C7 C9 C1 N1 162.9(2) no
C7 C9 C1 C11 40.2(3) no
C8 C9 C1 C11 -142.4(2) no
C7 C9 C1 H11 -81.0(10) no
C8 C9 C1 H11 96.0(10) no
C9 C1 C11 C12 69.6(3) no
N1 C1 C11 C12 -53.4(3) no
C9 C1 C11 C16 -112.4(2) no
N1 C1 C11 C16 124.6(2) no
H11 C1 C11 C16 13.0(10) no
H11 C1 C11 C12 -164.0(10) no
C1 C11 C16 H16 0(2) no
C1 C11 C16 C15 -178.6(2) no
C1 C11 C12 C13 176.4(2) no
C1 C11 C12 H12 -2.0(10) no
C12 C11 C16 H16 178(2) no
C12 C11 C16 C15 -.5(3) no
C16 C11 C12 H12 179.0(10) no
C16 C11 C12 C13 -1.5(3) no
C11 C12 C13 C14 2.3(4) no
C11 C12 C13 H13 180(2) no
H12 C12 C13 H13 0(2) no
H12 C12 C13 C14 -177.0(10) no
C12 C13 C14 N14 178.3(2) no
C12 C13 C14 C15 -.9(4) no
H13 C13 C14 C15 -177(2) no
H13 C13 C14 N14 1(2) no
C13 C14 C15 C16 -1.2(4) no
C13 C14 C15 H15 179(2) no
C13 C14 N14 O141 -158.0(3) no
C13 C14 N14 O142 20.1(4) no
N14 C14 C15 C16 179.6(2) no
N14 C14 C15 H15 0(2) no
C15 C14 N14 O142 -160.6(3) no
C15 C14 N14 O141 21.2(4) no
C14 C15 C16 C11 1.9(4) no
C14 C15 C16 H16 -176(2) no
H15 C15 C16 C11 -177(2) no
H15 C15 C16 H16 3(2) no

loop_
_cod_related_entry_id
_cod_related_entry_database
_cod_related_entry_code
1 ChemSpider 17981626
